data_2222311
loop_
_publ_author_name
'Rehbein, Julia'
'Sch\"urmann, Markus'
'Preut, Hans'
'Hiersemann, Martin'

_publ_section_title
;{2,2-Bis[(4<i>S</i>)-4-<i>tert</i>-butyl-4,5-dihydro-1,3-oxazol-2-yl]propane}bis(<i>N</i>,<i>N</i>-dimethylformamide)copper(II)
 bis(hexafluoridoantimonate)
;
_journal_coeditor_code HB2975
_journal_issue 7
_journal_name_full 'Acta Crystallographica Section E'
_journal_page_first m737
_journal_paper_doi 10.1107/S1600536809020364
_journal_volume 65
_journal_year 2009
_chemical_formula_iupac '[Cu (C17 H30 N2 O2) (C3 H7 N O)2] [Sb F6]2'
_chemical_formula_moiety 'C23 H44 Cu N4 O4 2+ , 2F6 Sb -'
_chemical_formula_sum 'C23 H44 Cu F12 N4 O4 Sb2'
_chemical_formula_weight 975.66
_chemical_name_systematic
;
{2,2-Bis[(4<i>S</i>)-4-<i>tert</i>-butyl-4,5-dihydro-1,3-oxazol-2-
yl]propane}bis(<i>N</i>,<i>N</i>-dimethylformamide)copper(II)
bis(hexafluoridoantimonate)
;
_space_group_IT_number 4
_symmetry_cell_setting monoclinic
_symmetry_space_group_name_Hall 'P 2yb'
_symmetry_space_group_name_H-M 'P 1 21 1'
_atom_sites_solution_hydrogens geom
_atom_sites_solution_primary direct
_atom_sites_solution_secondary difmap
_audit_creation_method SHELXL-97
_cell_angle_alpha 90.00
_cell_angle_beta 92.570(5)
_cell_angle_gamma 90.00
_cell_formula_units_Z 2
_cell_length_a 9.1550(5)
_cell_length_b 13.6852(8)
_cell_length_c 14.5359(8)
_cell_measurement_reflns_used 3964
_cell_measurement_temperature 173.0(10)
_cell_measurement_theta_max 29.01
_cell_measurement_theta_min 2.05
_cell_volume 1819.34(18)
_computing_cell_refinement 'CrysAlis CCD (Oxford Diffraction, 2008)'
_computing_data_collection 'CrysAlis CCD (Oxford Diffraction, 2008)'
_computing_data_reduction 'CrysAlis RED (Oxford Diffraction, 2008)'
_computing_molecular_graphics 'SHELXTL-Plus (Sheldrick, 2008)'
_computing_publication_material
;
SHELXL97 (Sheldrick, 2008) and PLATON (Spek, 2009)
;
_computing_structure_refinement 'SHELXL97 (Sheldrick, 2008)'
_computing_structure_solution 'SHELXS97 (Sheldrick, 2008)'
_diffrn_ambient_temperature 173(2)
_diffrn_detector_area_resol_mean 16.0560
_diffrn_measured_fraction_theta_full 0.995
_diffrn_measured_fraction_theta_max 0.995
_diffrn_measurement_device_type 'Oxford Diffraction Xcalibur-S CCD'
_diffrn_measurement_method \w
_diffrn_radiation_monochromator graphite
_diffrn_radiation_source 'fine-focus sealed tube'
_diffrn_radiation_type MoK\a
_diffrn_radiation_wavelength 0.71073
_diffrn_reflns_av_R_equivalents 0.0372
_diffrn_reflns_av_sigmaI/netI 0.1260
_diffrn_reflns_limit_h_max 10
_diffrn_reflns_limit_h_min -11
_diffrn_reflns_limit_k_max 16
_diffrn_reflns_limit_k_min -16
_diffrn_reflns_limit_l_max 17
_diffrn_reflns_limit_l_min -17
_diffrn_reflns_number 10322
_diffrn_reflns_theta_full 25.50
_diffrn_reflns_theta_max 25.50
_diffrn_reflns_theta_min 2.04
_diffrn_standards_decay_% 0
_exptl_absorpt_coefficient_mu 2.148
_exptl_absorpt_correction_T_max 1.000
_exptl_absorpt_correction_T_min 0.808
_exptl_absorpt_correction_type multi-scan
_exptl_absorpt_process_details '(CrysAlis RED; Oxford Diffraction, 2008)'
_exptl_crystal_colour blue
_exptl_crystal_density_diffrn 1.781
_exptl_crystal_density_method 'not measured'
_exptl_crystal_description plate
_exptl_crystal_F_000 962
_exptl_crystal_size_max 0.18
_exptl_crystal_size_mid 0.12
_exptl_crystal_size_min 0.04
_refine_diff_density_max 0.961
_refine_diff_density_min -0.671
_refine_ls_abs_structure_details 'Flack (1983), 2689 Friedel pairs'
_refine_ls_abs_structure_Flack 0.015(15)
_refine_ls_extinction_method none
_refine_ls_goodness_of_fit_ref 0.853
_refine_ls_hydrogen_treatment constr
_refine_ls_matrix_type full
_refine_ls_number_parameters 407
_refine_ls_number_reflns 6226
_refine_ls_number_restraints 1
_refine_ls_restrained_S_all 0.853
_refine_ls_R_factor_all 0.0660
_refine_ls_R_factor_gt 0.0379
_refine_ls_shift/su_max 0.001
_refine_ls_shift/su_mean 0.000
_refine_ls_structure_factor_coef Fsqd
_refine_ls_weighting_details 'calc w=1/[\s^2^(Fo^2^)+(0.0061P)^2^] where P=(Fo^2^+2Fc^2^)/3'
_refine_ls_weighting_scheme calc
_refine_ls_wR_factor_gt 0.0456
_refine_ls_wR_factor_ref 0.0476
_reflns_number_gt 4042
_reflns_number_total 6226
_reflns_threshold_expression I>2\s(I)
_cod_data_source_file hb2975.cif
_cod_data_source_block I
_cod_original_sg_symbol_H-M 'P 21'
_cod_database_code 2222311
_cod_database_fobs_code 2222311

loop_
_symmetry_equiv_pos_as_xyz
'x, y, z'
'-x, y+1/2, -z'

loop_
_atom_site_type_symbol
_atom_site_label
_atom_site_fract_x
_atom_site_fract_y
_atom_site_fract_z
_atom_site_U_iso_or_equiv
_atom_site_adp_type
_atom_site_calc_flag
_atom_site_refinement_flags
_atom_site_occupancy
_atom_site_disorder_assembly
_atom_site_disorder_group
Sb Sb1 0.24602(5) -0.00096(4) 0.84532(3) 0.02849(13) Uani d . 1 . .
Sb Sb2 0.82483(6) -0.04083(3) 0.35372(3) 0.04390(17) Uani d . 1 . .
Cu Cu 0.73163(7) 0.00310(7) 0.75133(4) 0.01763(19) Uani d . 1 . .
F F1 0.2031(5) 0.1198(3) 0.7920(4) 0.0916(18) Uani d . 1 . .
F F2 0.2546(4) -0.0541(4) 0.7284(3) 0.0698(15) Uani d . 1 . .
F F3 0.2369(5) 0.0546(4) 0.9607(3) 0.101(2) Uani d . 1 . .
F F4 0.2858(6) -0.1211(3) 0.8965(3) 0.0863(18) Uani d . 1 . .
F F5 0.0475(3) -0.0245(3) 0.8405(2) 0.0477(12) Uani d . 1 . .
F F6 0.4443(4) 0.0246(3) 0.8467(2) 0.0509(14) Uani d . 1 . .
F F11 0.7475(5) -0.1293(3) 0.4335(3) 0.0786(18) Uani d . 1 . .
F F12 0.9927(4) -0.0336(4) 0.4310(3) 0.0952(17) Uani d . 1 . .
F F13 0.9126(5) -0.1425(4) 0.2906(3) 0.0789(17) Uani d . 1 . .
F F14 0.7367(5) 0.0599(3) 0.4194(3) 0.0686(16) Uani d . 1 . .
F F15 0.9021(6) 0.0505(4) 0.2763(3) 0.099(2) Uani d . 1 . .
F F16 0.6569(4) -0.0534(4) 0.2775(3) 0.0743(14) Uani d . 1 . .
O O1 0.6721(5) -0.1668(3) 0.9773(3) 0.0260(12) Uani d . 1 . .
O O2 0.8559(4) 0.1567(3) 0.9822(3) 0.0268(12) Uani d . 1 . .
O O11 0.6003(4) -0.0630(3) 0.6648(3) 0.0260(12) Uani d . 1 . .
O O12 0.8222(5) 0.0741(3) 0.6524(3) 0.0201(11) Uani d . 1 . .
N N1 0.7133(5) -0.1001(3) 0.8405(3) 0.0103(13) Uiso d . 1 . .
N N2 0.7798(5) 0.0988(3) 0.8442(3) 0.0119(13) Uiso d . 1 . .
N N11 0.4549(6) -0.0757(5) 0.5361(4) 0.0431(19) Uani d . 1 . .
N N12 1.0155(6) 0.1349(4) 0.5795(4) 0.0252(14) Uani d . 1 . .
C C1 0.6719(7) -0.2052(4) 0.8185(4) 0.0171(16) Uani d . 1 . .
H H1A 0.5896 -0.2058 0.7709 0.020 Uiso calc R 1 . .
C C2 0.6141(7) -0.2378(5) 0.9112(4) 0.0237(19) Uani d . 1 . .
H H2A 0.5059 -0.2375 0.9091 0.028 Uiso calc R 1 . .
H H2B 0.6490 -0.3044 0.9274 0.028 Uiso calc R 1 . .
C C3 0.7127(7) -0.0906(5) 0.9287(4) 0.0148(16) Uiso d . 1 . .
C C4 0.7635(6) -0.0028(5) 0.9871(3) 0.0161(13) Uani d . 1 . .
C C5 0.7986(7) 0.0843(5) 0.9312(4) 0.0178(16) Uiso d . 1 . .
C C6 0.9016(7) 0.2313(4) 0.9176(4) 0.0249(18) Uani d . 1 . .
H H6A 1.0080 0.2276 0.9086 0.030 Uiso calc R 1 . .
H H6B 0.8772 0.2976 0.9394 0.030 Uiso calc R 1 . .
C C7 0.8128(7) 0.2058(4) 0.8278(4) 0.0157(16) Uani d . 1 . .
H H7A 0.8781 0.2113 0.7747 0.019 Uiso calc R 1 . .
C C8 0.6355(7) 0.0246(4) 1.0491(4) 0.030(2) Uani d . 1 . .
H H8A 0.5539 0.0509 1.0108 0.045 Uiso calc R 1 . .
H H8B 0.6689 0.0740 1.0942 0.045 Uiso calc R 1 . .
H H8C 0.6032 -0.0338 1.0815 0.045 Uiso calc R 1 . .
C C9 0.8971(6) -0.0356(5) 1.0481(3) 0.0277(17) Uani d . 1 . .
H H9A 0.9769 -0.0540 1.0090 0.042 Uiso calc R 1 . .
H H9B 0.8700 -0.0918 1.0855 0.042 Uiso calc R 1 . .
H H9C 0.9289 0.0183 1.0886 0.042 Uiso calc R 1 . .
C C11 0.7994(8) -0.2652(5) 0.7835(4) 0.0230(18) Uani d . 1 . .
C C12 0.8609(7) -0.2170(5) 0.6982(4) 0.0296(19) Uani d . 1 . .
H H12A 0.7815 -0.2061 0.6519 0.044 Uiso calc R 1 . .
H H12B 0.9346 -0.2599 0.6726 0.044 Uiso calc R 1 . .
H H12C 0.9059 -0.1543 0.7156 0.044 Uiso calc R 1 . .
C C13 0.7361(8) -0.3652(5) 0.7570(5) 0.045(2) Uani d . 1 . .
H H13A 0.6503 -0.3566 0.7151 0.067 Uiso calc R 1 . .
H H13B 0.7074 -0.3995 0.8126 0.067 Uiso calc R 1 . .
H H13C 0.8101 -0.4036 0.7264 0.067 Uiso calc R 1 . .
C C14 0.9207(7) -0.2766(5) 0.8565(4) 0.0298(19) Uani d . 1 . .
H H14A 0.9925 -0.3239 0.8357 0.045 Uiso calc R 1 . .
H H14B 0.8798 -0.3000 0.9137 0.045 Uiso calc R 1 . .
H H14C 0.9685 -0.2134 0.8676 0.045 Uiso calc R 1 . .
C C15 0.6730(7) 0.2668(5) 0.8068(4) 0.0193(17) Uani d . 1 . .
C C16 0.5724(7) 0.2661(5) 0.8884(4) 0.0265(19) Uani d . 1 . .
H H16A 0.4857 0.3060 0.8734 0.040 Uiso calc R 1 . .
H H16B 0.6250 0.2930 0.9429 0.040 Uiso calc R 1 . .
H H16C 0.5424 0.1988 0.9009 0.040 Uiso calc R 1 . .
C C17 0.5873(6) 0.2255(4) 0.7230(4) 0.0217(17) Uani d . 1 . .
H H17A 0.5039 0.2681 0.7072 0.033 Uiso calc R 1 . .
H H17B 0.5518 0.1599 0.7372 0.033 Uiso calc R 1 . .
H H17C 0.6511 0.2219 0.6707 0.033 Uiso calc R 1 . .
C C18 0.7186(7) 0.3708(4) 0.7858(4) 0.026(2) Uani d . 1 . .
H H18A 0.6314 0.4105 0.7719 0.040 Uiso calc R 1 . .
H H18B 0.7807 0.3708 0.7326 0.040 Uiso calc R 1 . .
H H18C 0.7732 0.3981 0.8393 0.040 Uiso calc R 1 . .
C C21 0.5522(7) -0.0297(6) 0.5894(4) 0.0280(18) Uani d . 1 . .
H H21A 0.5876 0.0317 0.5697 0.034 Uiso calc R 1 . .
C C22 0.3949(9) -0.1684(6) 0.5652(6) 0.084(3) Uani d . 1 . .
H H22A 0.4454 -0.1893 0.6228 0.126 Uiso calc R 1 . .
H H22B 0.4086 -0.2177 0.5175 0.126 Uiso calc R 1 . .
H H22C 0.2903 -0.1607 0.5751 0.126 Uiso calc R 1 . .
C C23 0.4080(7) -0.0386(7) 0.4445(4) 0.057(3) Uani d . 1 . .
H H23A 0.4425 0.0287 0.4377 0.086 Uiso calc R 1 . .
H H23B 0.3010 -0.0400 0.4378 0.086 Uiso calc R 1 . .
H H23C 0.4492 -0.0798 0.3970 0.086 Uiso calc R 1 . .
C C24 0.9571(8) 0.0712(5) 0.6335(4) 0.0281(19) Uani d . 1 . .
H H24A 1.0169 0.0208 0.6597 0.034 Uiso calc R 1 . .
C C25 0.9337(7) 0.2131(5) 0.5394(5) 0.042(2) Uani d . 1 . .
H H25A 0.8292 0.2014 0.5464 0.063 Uiso calc R 1 . .
H H25B 0.9532 0.2177 0.4738 0.063 Uiso calc R 1 . .
H H25C 0.9621 0.2744 0.5702 0.063 Uiso calc R 1 . .
C C26 1.1697(7) 0.1266(5) 0.5580(4) 0.042(2) Uani d . 1 . .
H H26A 1.2144 0.0720 0.5925 0.063 Uiso calc R 1 . .
H H26B 1.2207 0.1874 0.5751 0.063 Uiso calc R 1 . .
H H26C 1.1772 0.1151 0.4918 0.063 Uiso calc R 1 . .

loop_
_atom_site_aniso_label
_atom_site_aniso_U_11
_atom_site_aniso_U_22
_atom_site_aniso_U_33
_atom_site_aniso_U_12
_atom_site_aniso_U_13
_atom_site_aniso_U_23
Sb1 0.0168(3) 0.0299(3) 0.0386(3) 0.0007(3) -0.0009(2) 0.0003(3)
Sb2 0.0473(4) 0.0535(4) 0.0314(3) -0.0137(3) 0.0082(3) -0.0042(3)
Cu 0.0247(5) 0.0150(4) 0.0131(4) -0.0012(5) -0.0004(3) -0.0003(5)
F1 0.081(4) 0.043(3) 0.149(5) 0.000(3) -0.017(4) 0.023(3)
F2 0.051(3) 0.109(4) 0.050(3) 0.010(3) 0.003(2) -0.012(3)
F3 0.060(4) 0.174(6) 0.071(3) -0.008(4) 0.016(3) -0.074(4)
F4 0.100(5) 0.047(3) 0.110(5) 0.007(3) -0.021(4) 0.038(3)
F5 0.029(2) 0.058(4) 0.055(2) 0.003(2) -0.0032(17) -0.001(3)
F6 0.043(3) 0.057(4) 0.051(3) 0.007(2) -0.003(2) -0.005(2)
F11 0.092(5) 0.070(4) 0.078(4) 0.020(3) 0.047(3) 0.034(3)
F12 0.064(3) 0.129(5) 0.089(4) 0.004(4) -0.034(3) -0.037(4)
F13 0.063(4) 0.092(4) 0.084(4) -0.004(3) 0.017(3) -0.036(3)
F14 0.088(4) 0.058(3) 0.061(3) 0.008(3) 0.008(3) -0.011(3)
F15 0.106(5) 0.115(5) 0.079(4) -0.056(4) 0.039(3) 0.012(3)
F16 0.065(3) 0.082(4) 0.074(3) -0.013(3) -0.015(3) -0.008(3)
O1 0.043(3) 0.013(3) 0.023(3) -0.011(2) 0.008(2) 0.004(2)
O2 0.040(3) 0.016(3) 0.023(3) -0.009(2) -0.011(2) 0.004(2)
O11 0.038(3) 0.024(3) 0.015(3) -0.006(2) -0.019(2) 0.004(2)
O12 0.020(3) 0.023(3) 0.018(3) 0.001(2) 0.007(2) 0.006(2)
N11 0.038(4) 0.065(6) 0.026(4) 0.007(4) -0.012(3) -0.021(4)
N12 0.015(3) 0.027(4) 0.034(4) 0.004(3) 0.005(3) 0.004(3)
C1 0.019(4) 0.015(4) 0.017(4) -0.004(3) 0.003(3) 0.001(3)
C2 0.025(5) 0.019(4) 0.027(5) -0.006(4) 0.002(4) 0.006(4)
C4 0.020(3) 0.014(3) 0.014(3) 0.000(4) -0.002(3) 0.006(4)
C6 0.041(5) 0.006(4) 0.027(4) -0.007(3) -0.012(4) 0.005(3)
C7 0.019(4) 0.017(4) 0.010(4) -0.004(3) -0.002(3) 0.001(3)
C8 0.045(5) 0.027(6) 0.020(4) -0.002(4) 0.010(3) -0.012(3)
C9 0.038(4) 0.019(4) 0.026(4) -0.002(4) -0.007(3) -0.005(4)
C11 0.031(5) 0.015(4) 0.023(5) 0.009(4) 0.001(4) -0.003(4)
C12 0.030(5) 0.036(5) 0.023(4) 0.005(4) 0.008(4) -0.004(4)
C13 0.053(6) 0.030(5) 0.051(6) 0.001(5) -0.002(5) -0.005(5)
C14 0.028(5) 0.032(5) 0.028(5) -0.004(4) -0.014(4) 0.003(4)
C15 0.024(5) 0.021(4) 0.013(4) 0.003(4) -0.002(3) -0.001(3)
C16 0.031(5) 0.031(5) 0.017(4) 0.012(4) -0.004(4) -0.005(4)
C17 0.020(4) 0.026(4) 0.019(4) 0.007(3) 0.000(3) 0.003(3)
C18 0.044(5) 0.015(4) 0.020(4) -0.002(4) -0.006(4) -0.004(4)
C21 0.020(4) 0.029(5) 0.035(4) -0.005(4) 0.010(3) -0.010(4)
C22 0.082(8) 0.087(8) 0.080(8) -0.037(7) -0.030(6) -0.005(7)
C23 0.052(5) 0.092(7) 0.026(4) 0.016(6) -0.017(4) -0.008(6)
C24 0.031(5) 0.026(5) 0.028(4) -0.006(4) 0.006(4) 0.005(4)
C25 0.030(5) 0.040(5) 0.056(6) -0.001(4) 0.006(4) 0.018(4)
C26 0.022(5) 0.053(5) 0.052(5) -0.004(4) 0.005(4) 0.005(5)

loop_
_atom_type_symbol
_atom_type_description
_atom_type_scat_dispersion_real
_atom_type_scat_dispersion_imag
_atom_type_scat_source
C C 0.0033 0.0016 'International Tables Vol C Tables 4.2.6.8 and 6.1.1.4'
H H 0.0000 0.0000 'International Tables Vol C Tables 4.2.6.8 and 6.1.1.4'
N N 0.0061 0.0033 'International Tables Vol C Tables 4.2.6.8 and 6.1.1.4'
O O 0.0106 0.0060 'International Tables Vol C Tables 4.2.6.8 and 6.1.1.4'
F F 0.0171 0.0103 'International Tables Vol C Tables 4.2.6.8 and 6.1.1.4'
Cu Cu 0.3201 1.2651 'International Tables Vol C Tables 4.2.6.8 and 6.1.1.4'
Sb Sb -0.5866 1.5461 'International Tables Vol C Tables 4.2.6.8 and 6.1.1.4'

loop_
_geom_angle_atom_site_label_1
_geom_angle_atom_site_label_2
_geom_angle_atom_site_label_3
_geom_angle_site_symmetry_1
_geom_angle_site_symmetry_3
_geom_angle
_geom_angle_publ_flag
F4 Sb1 F5 . . 92.1(2) ?
F4 Sb1 F3 . . 91.0(3) ?
F5 Sb1 F3 . . 91.25(17) ?
F4 Sb1 F6 . . 89.3(2) ?
F5 Sb1 F6 . . 178.25(17) ?
F3 Sb1 F6 . . 89.81(18) ?
F4 Sb1 F2 . . 90.3(2) ?
F5 Sb1 F2 . . 88.80(16) ?
F3 Sb1 F2 . . 178.8(3) ?
F6 Sb1 F2 . . 90.10(17) ?
F4 Sb1 F1 . . 179.0(2) ?
F5 Sb1 F1 . . 87.15(19) ?
F3 Sb1 F1 . . 89.7(3) ?
F6 Sb1 F1 . . 91.5(2) ?
F2 Sb1 F1 . . 89.1(2) ?
F11 Sb2 F15 . . 178.4(2) ?
F11 Sb2 F16 . . 89.0(2) ?
F15 Sb2 F16 . . 91.6(2) ?
F11 Sb2 F12 . . 89.2(2) ?
F15 Sb2 F12 . . 90.2(2) ?
F16 Sb2 F12 . . 177.7(2) ?
F11 Sb2 F13 . . 90.3(2) ?
F15 Sb2 F13 . . 91.1(2) ?
F16 Sb2 F13 . . 90.0(2) ?
F12 Sb2 F13 . . 88.5(2) ?
F11 Sb2 F14 . . 88.66(18) ?
F15 Sb2 F14 . . 89.9(2) ?
F16 Sb2 F14 . . 90.5(2) ?
F12 Sb2 F14 . . 90.9(2) ?
F13 Sb2 F14 . . 178.9(2) ?
N2 Cu O11 . . 153.82(19) y
N2 Cu N1 . . 92.92(17) y
O11 Cu N1 . . 91.37(19) y
N2 Cu O12 . . 95.00(19) y
O11 Cu O12 . . 91.51(17) y
N1 Cu O12 . . 155.84(18) y
C3 O1 C2 . . 106.1(5) ?
C5 O2 C6 . . 106.2(5) ?
C21 O11 Cu . . 125.9(5) ?
C24 O12 Cu . . 126.2(4) ?
C3 N1 C1 . . 107.0(5) ?
C3 N1 Cu . . 126.8(4) ?
C1 N1 Cu . . 125.5(4) ?
C5 N2 C7 . . 106.6(5) ?
C5 N2 Cu . . 127.2(4) ?
C7 N2 Cu . . 126.1(4) ?
C21 N11 C22 . . 120.1(6) ?
C21 N11 C23 . . 122.1(7) ?
C22 N11 C23 . . 117.8(6) ?
C24 N12 C25 . . 122.0(6) ?
C24 N12 C26 . . 120.2(6) ?
C25 N12 C26 . . 117.8(5) ?
N1 C1 C11 . . 113.0(5) ?
N1 C1 C2 . . 100.5(5) ?
C11 C1 C2 . . 115.7(5) ?
N1 C1 H1A . . 109.1 ?
C11 C1 H1A . . 109.1 ?
C2 C1 H1A . . 109.1 ?
O1 C2 C1 . . 104.9(5) ?
O1 C2 H2A . . 110.8 ?
C1 C2 H2A . . 110.8 ?
O1 C2 H2B . . 110.8 ?
C1 C2 H2B . . 110.8 ?
H2A C2 H2B . . 108.8 ?
N1 C3 O1 . . 117.8(6) ?
N1 C3 C4 . . 128.0(6) ?
O1 C3 C4 . . 114.1(5) ?
C5 C4 C3 . . 113.2(4) ?
C5 C4 C9 . . 111.2(5) ?
C3 C4 C9 . . 107.6(5) ?
C5 C4 C8 . . 108.1(5) ?
C3 C4 C8 . . 107.0(5) ?
C9 C4 C8 . . 109.5(4) ?
N2 C5 O2 . . 117.8(6) ?
N2 C5 C4 . . 129.8(6) ?
O2 C5 C4 . . 112.4(5) ?
O2 C6 C7 . . 103.3(5) ?
O2 C6 H6A . . 111.1 ?
C7 C6 H6A . . 111.1 ?
O2 C6 H6B . . 111.1 ?
C7 C6 H6B . . 111.1 ?
H6A C6 H6B . . 109.1 ?
N2 C7 C6 . . 100.7(4) ?
N2 C7 C15 . . 112.5(5) ?
C6 C7 C15 . . 116.3(5) ?
N2 C7 H7A . . 108.9 ?
C6 C7 H7A . . 108.9 ?
C15 C7 H7A . . 108.9 ?
C4 C8 H8A . . 109.5 ?
C4 C8 H8B . . 109.5 ?
H8A C8 H8B . . 109.5 ?
C4 C8 H8C . . 109.5 ?
H8A C8 H8C . . 109.5 ?
H8B C8 H8C . . 109.5 ?
C4 C9 H9A . . 109.5 ?
C4 C9 H9B . . 109.5 ?
H9A C9 H9B . . 109.5 ?
C4 C9 H9C . . 109.5 ?
H9A C9 H9C . . 109.5 ?
H9B C9 H9C . . 109.5 ?
C14 C11 C13 . . 110.1(6) ?
C14 C11 C1 . . 111.7(5) ?
C13 C11 C1 . . 106.1(6) ?
C14 C11 C12 . . 109.1(6) ?
C13 C11 C12 . . 109.3(5) ?
C1 C11 C12 . . 110.5(5) ?
C11 C12 H12A . . 109.5 ?
C11 C12 H12B . . 109.5 ?
H12A C12 H12B . . 109.5 ?
C11 C12 H12C . . 109.5 ?
H12A C12 H12C . . 109.5 ?
H12B C12 H12C . . 109.5 ?
C11 C13 H13A . . 109.5 ?
C11 C13 H13B . . 109.5 ?
H13A C13 H13B . . 109.5 ?
C11 C13 H13C . . 109.5 ?
H13A C13 H13C . . 109.5 ?
H13B C13 H13C . . 109.5 ?
C11 C14 H14A . . 109.5 ?
C11 C14 H14B . . 109.5 ?
H14A C14 H14B . . 109.5 ?
C11 C14 H14C . . 109.5 ?
H14A C14 H14C . . 109.5 ?
H14B C14 H14C . . 109.5 ?
C18 C15 C17 . . 108.8(5) ?
C18 C15 C16 . . 109.9(5) ?
C17 C15 C16 . . 108.0(6) ?
C18 C15 C7 . . 108.3(5) ?
C17 C15 C7 . . 110.4(5) ?
C16 C15 C7 . . 111.3(5) ?
C15 C16 H16A . . 109.5 ?
C15 C16 H16B . . 109.5 ?
H16A C16 H16B . . 109.5 ?
C15 C16 H16C . . 109.5 ?
H16A C16 H16C . . 109.5 ?
H16B C16 H16C . . 109.5 ?
C15 C17 H17A . . 109.5 ?
C15 C17 H17B . . 109.5 ?
H17A C17 H17B . . 109.5 ?
C15 C17 H17C . . 109.5 ?
H17A C17 H17C . . 109.5 ?
H17B C17 H17C . . 109.5 ?
C15 C18 H18A . . 109.5 ?
C15 C18 H18B . . 109.5 ?
H18A C18 H18B . . 109.5 ?
C15 C18 H18C . . 109.5 ?
H18A C18 H18C . . 109.5 ?
H18B C18 H18C . . 109.5 ?
O11 C21 N11 . . 123.1(7) ?
O11 C21 H21A . . 118.5 ?
N11 C21 H21A . . 118.5 ?
N11 C22 H22A . . 109.5 ?
N11 C22 H22B . . 109.5 ?
H22A C22 H22B . . 109.5 ?
N11 C22 H22C . . 109.5 ?
H22A C22 H22C . . 109.5 ?
H22B C22 H22C . . 109.5 ?
N11 C23 H23A . . 109.5 ?
N11 C23 H23B . . 109.5 ?
H23A C23 H23B . . 109.5 ?
N11 C23 H23C . . 109.5 ?
H23A C23 H23C . . 109.5 ?
H23B C23 H23C . . 109.5 ?
O12 C24 N12 . . 122.4(7) ?
O12 C24 H24A . . 118.8 ?
N12 C24 H24A . . 118.8 ?
N12 C25 H25A . . 109.5 ?
N12 C25 H25B . . 109.5 ?
H25A C25 H25B . . 109.5 ?
N12 C25 H25C . . 109.5 ?
H25A C25 H25C . . 109.5 ?
H25B C25 H25C . . 109.5 ?
N12 C26 H26A . . 109.5 ?
N12 C26 H26B . . 109.5 ?
H26A C26 H26B . . 109.5 ?
N12 C26 H26C . . 109.5 ?
H26A C26 H26C . . 109.5 ?
H26B C26 H26C . . 109.5 ?

loop_
_geom_bond_atom_site_label_1
_geom_bond_atom_site_label_2
_geom_bond_site_symmetry_2
_geom_bond_distance
_geom_bond_publ_flag
Sb1 F4 . 1.834(4) ?
Sb1 F5 . 1.844(3) ?
Sb1 F3 . 1.847(4) ?
Sb1 F6 . 1.848(4) ?
Sb1 F2 . 1.853(4) ?
Sb1 F1 . 1.859(4) ?
Sb2 F11 . 1.840(4) ?
Sb2 F15 . 1.844(4) ?
Sb2 F16 . 1.862(4) ?
Sb2 F12 . 1.865(4) ?
Sb2 F13 . 1.868(5) ?
Sb2 F14 . 1.879(4) ?
Cu N1 . 1.929(5) y
Cu N2 . 1.919(5) y
Cu O11 . 1.926(4) y
Cu O12 . 1.951(4) y
O1 C3 . 1.322(6) ?
O1 C2 . 1.450(7) ?
O2 C5 . 1.331(7) ?
O2 C6 . 1.461(6) ?
O11 C21 . 1.249(7) ?
O12 C24 . 1.277(7) ?
N1 C3 . 1.288(7) ?
N1 C1 . 1.518(7) ?
N2 C5 . 1.283(7) ?
N2 C7 . 1.516(7) ?
N11 C21 . 1.314(7) ?
N11 C22 . 1.453(9) ?
N11 C23 . 1.471(7) ?
N12 C24 . 1.303(7) ?
N12 C25 . 1.418(7) ?
N12 C26 . 1.464(7) ?
C1 C11 . 1.532(8) ?
C1 C2 . 1.536(8) ?
C1 H1A . 1.0000 ?
C2 H2A . 0.9900 ?
C2 H2B . 0.9900 ?
C3 C4 . 1.532(8) ?
C4 C5 . 1.486(8) ?
C4 C9 . 1.545(7) ?
C4 C8 . 1.556(7) ?
C6 C7 . 1.546(8) ?
C6 H6A . 0.9900 ?
C6 H6B . 0.9900 ?
C7 C15 . 1.547(8) ?
C7 H7A . 1.0000 ?
C8 H8A . 0.9800 ?
C8 H8B . 0.9800 ?
C8 H8C . 0.9800 ?
C9 H9A . 0.9800 ?
C9 H9B . 0.9800 ?
C9 H9C . 0.9800 ?
C11 C14 . 1.509(8) ?
C11 C13 . 1.528(9) ?
C11 C12 . 1.534(8) ?
C12 H12A . 0.9800 ?
C12 H12B . 0.9800 ?
C12 H12C . 0.9800 ?
C13 H13A . 0.9800 ?
C13 H13B . 0.9800 ?
C13 H13C . 0.9800 ?
C14 H14A . 0.9800 ?
C14 H14B . 0.9800 ?
C14 H14C . 0.9800 ?
C15 C18 . 1.518(8) ?
C15 C17 . 1.528(8) ?
C15 C16 . 1.534(8) ?
C16 H16A . 0.9800 ?
C16 H16B . 0.9800 ?
C16 H16C . 0.9800 ?
C17 H17A . 0.9800 ?
C17 H17B . 0.9800 ?
C17 H17C . 0.9800 ?
C18 H18A . 0.9800 ?
C18 H18B . 0.9800 ?
C18 H18C . 0.9800 ?
C21 H21A . 0.9500 ?
C22 H22A . 0.9800 ?
C22 H22B . 0.9800 ?
C22 H22C . 0.9800 ?
C23 H23A . 0.9800 ?
C23 H23B . 0.9800 ?
C23 H23C . 0.9800 ?
C24 H24A . 0.9500 ?
C25 H25A . 0.9800 ?
C25 H25B . 0.9800 ?
C25 H25C . 0.9800 ?
C26 H26A . 0.9800 ?
C26 H26B . 0.9800 ?
C26 H26C . 0.9800 ?

loop_
_geom_hbond_atom_site_label_D
_geom_hbond_atom_site_label_H
_geom_hbond_atom_site_label_A
_geom_hbond_site_symmetry_A
_geom_hbond_distance_DH
_geom_hbond_distance_HA
_geom_hbond_distance_DA
_geom_hbond_angle_DHA
C12 H12A O11 ? 0.98 2.58 3.204(8) 122
C17 H17C O12 ? 0.98 2.58 3.189(7) 120
C25 H25C F13 2_756 0.98 2.55 3.418(8) 148
C26 H26B F11 2_756 0.98 2.53 3.427(8) 152

loop_
_geom_torsion_atom_site_label_1
_geom_torsion_atom_site_label_2
_geom_torsion_atom_site_label_3
_geom_torsion_atom_site_label_4
_geom_torsion_site_symmetry_1
_geom_torsion_site_symmetry_2
_geom_torsion_site_symmetry_3
_geom_torsion_site_symmetry_4
_geom_torsion
_geom_torsion_publ_flag
N2 Cu O11 C21 . . . . 74.3(6) ?
N1 Cu O11 C21 . . . . 173.7(5) ?
O12 Cu O11 C21 . . . . -30.3(5) ?
N2 Cu O12 C24 . . . . 84.8(5) ?
O11 Cu O12 C24 . . . . -120.6(5) ?
N1 Cu O12 C24 . . . . -23.9(8) ?
N2 Cu N1 C3 . . . . 9.6(6) ?
O11 Cu N1 C3 . . . . -144.6(5) ?
O12 Cu N1 C3 . . . . 118.7(6) ?
N2 Cu N1 C1 . . . . 178.9(4) ?
O11 Cu N1 C1 . . . . 24.8(5) ?
O12 Cu N1 C1 . . . . -72.0(7) ?
O11 Cu N2 C5 . . . . 103.2(6) ?
N1 Cu N2 C5 . . . . 4.1(6) ?
O12 Cu N2 C5 . . . . -153.1(5) ?
O11 Cu N2 C7 . . . . -81.1(6) ?
N1 Cu N2 C7 . . . . 179.8(4) ?
O12 Cu N2 C7 . . . . 22.6(5) ?
C3 N1 C1 C11 . . . . -110.4(6) ?
Cu N1 C1 C11 . . . . 78.6(6) ?
C3 N1 C1 C2 . . . . 13.5(6) ?
Cu N1 C1 C2 . . . . -157.5(4) ?
C3 O1 C2 C1 . . . . 17.6(6) ?
N1 C1 C2 O1 . . . . -18.4(6) ?
C11 C1 C2 O1 . . . . 103.7(6) ?
C1 N1 C3 O1 . . . . -3.2(7) ?
Cu N1 C3 O1 . . . . 167.7(4) ?
C1 N1 C3 C4 . . . . 172.4(6) ?
Cu N1 C3 C4 . . . . -16.7(9) ?
C2 O1 C3 N1 . . . . -9.6(7) ?
C2 O1 C3 C4 . . . . 174.2(5) ?
N1 C3 C4 C5 . . . . 8.3(9) ?
O1 C3 C4 C5 . . . . -175.9(5) ?
N1 C3 C4 C9 . . . . -115.0(7) ?
O1 C3 C4 C9 . . . . 60.7(6) ?
N1 C3 C4 C8 . . . . 127.3(6) ?
O1 C3 C4 C8 . . . . -56.9(7) ?
C7 N2 C5 O2 . . . . -7.8(8) ?
Cu N2 C5 O2 . . . . 168.6(4) ?
C7 N2 C5 C4 . . . . 171.1(6) ?
Cu N2 C5 C4 . . . . -12.5(10) ?
C6 O2 C5 N2 . . . . -8.0(8) ?
C6 O2 C5 C4 . . . . 172.9(5) ?
C3 C4 C5 N2 . . . . 7.2(10) ?
C9 C4 C5 N2 . . . . 128.5(7) ?
C8 C4 C5 N2 . . . . -111.2(7) ?
C3 C4 C5 O2 . . . . -173.9(5) ?
C9 C4 C5 O2 . . . . -52.5(7) ?
C8 C4 C5 O2 . . . . 67.8(6) ?
C5 O2 C6 C7 . . . . 19.3(6) ?
C5 N2 C7 C6 . . . . 18.7(6) ?
Cu N2 C7 C6 . . . . -157.7(4) ?
C5 N2 C7 C15 . . . . -105.8(6) ?
Cu N2 C7 C15 . . . . 77.7(6) ?
O2 C6 C7 N2 . . . . -22.4(6) ?
O2 C6 C7 C15 . . . . 99.5(6) ?
N1 C1 C11 C14 . . . . 64.9(7) ?
C2 C1 C11 C14 . . . . -50.2(8) ?
N1 C1 C11 C13 . . . . -175.2(5) ?
C2 C1 C11 C13 . . . . 69.7(7) ?
N1 C1 C11 C12 . . . . -56.9(7) ?
C2 C1 C11 C12 . . . . -172.0(5) ?
N2 C7 C15 C18 . . . . -176.6(5) ?
C6 C7 C15 C18 . . . . 67.9(7) ?
N2 C7 C15 C17 . . . . -57.5(6) ?
C6 C7 C15 C17 . . . . -173.0(5) ?
N2 C7 C15 C16 . . . . 62.4(7) ?
C6 C7 C15 C16 . . . . -53.1(8) ?
Cu O11 C21 N11 . . . . -175.2(4) ?
C22 N11 C21 O11 . . . . 1.8(10) ?
C23 N11 C21 O11 . . . . -175.3(5) ?
Cu O12 C24 N12 . . . . -165.4(4) ?
C25 N12 C24 O12 . . . . 1.2(10) ?
C26 N12 C24 O12 . . . . -178.2(6) ?
